data_4088117
loop_
_publ_author_name
'Nyamato, George S.'
'Ojwach, Stephen O.'
'Akerman, Matthew P.'

_publ_section_title
;
 Potential Hemilabile (Imino)pyridine Palladium(II) Complexes as Selective
 Ethylene Dimerization Catalysts: An Experimental and Theoretical Approach
;
_journal_issue 23
_journal_name_full Organometallics
_journal_page_first 5647
_journal_paper_doi 10.1021/acs.organomet.5b00860
_journal_volume 34
_journal_year 2015
_chemical_formula_moiety 'C10 H15 Cl N2 O Pd'
_chemical_formula_sum 'C10 H15 Cl N2 O Pd'
_chemical_formula_weight 321.09
_space_group_crystal_system triclinic
_space_group_IT_number 2
_space_group_name_Hall '-P 1'
_space_group_name_H-M_alt 'P -1'
_atom_sites_solution_hydrogens geom
_audit_creation_method SHELXL-2014/7
_cell_angle_alpha 65.93(1)
_cell_angle_beta 66.01(2)
_cell_angle_gamma 73.24(2)
_cell_formula_units_Z 2
_cell_length_a 8.535(2)
_cell_length_b 9.051(3)
_cell_length_c 9.068(2)
_cell_measurement_reflns_used 2259
_cell_measurement_temperature 100(2)
_cell_measurement_theta_max 26.1
_cell_measurement_theta_min 2.5
_cell_volume 578.0(3)
_computing_cell_refinement 'SAINT-Plus (Bruker, 2012)'
_computing_data_collection 'APEX2 (Bruker, 2012)'
_computing_data_reduction 'SAINT-Plus (Bruker, 2012)'
_computing_molecular_graphics 'WinGX (Farrugia, 2012)'
_computing_structure_refinement 'SHELXL-2014/7 (Sheldrick, 2014)'
_computing_structure_solution 'SHELXL-2014/7 (Sheldrick, 2014)'
_diffrn_ambient_temperature 100(2)
_diffrn_measured_fraction_theta_full 0.983
_diffrn_measured_fraction_theta_max 0.983
_diffrn_measurement_device_type 'Bruker APEXII CCD'
_diffrn_measurement_method '\w and \f-scans'
_diffrn_radiation_type MoK\a
_diffrn_radiation_wavelength 0.71073
_diffrn_reflns_av_R_equivalents 0.0247
_diffrn_reflns_av_unetI/netI 0.0225
_diffrn_reflns_Laue_measured_fraction_full 0.983
_diffrn_reflns_Laue_measured_fraction_max 0.983
_diffrn_reflns_limit_h_max 10
_diffrn_reflns_limit_h_min -10
_diffrn_reflns_limit_k_max 11
_diffrn_reflns_limit_k_min -10
_diffrn_reflns_limit_l_max 11
_diffrn_reflns_limit_l_min -9
_diffrn_reflns_number 9372
_diffrn_reflns_point_group_measured_fraction_full 0.983
_diffrn_reflns_point_group_measured_fraction_max 0.983
_diffrn_reflns_theta_full 25.000
_diffrn_reflns_theta_max 26.114
_diffrn_reflns_theta_min 2.492
_diffrn_source 'Incoatec microsource'
_exptl_absorpt_coefficient_mu 1.811
_exptl_absorpt_correction_T_max 0.9311
_exptl_absorpt_correction_T_min 0.7247
_exptl_absorpt_correction_type multi-scan
_exptl_absorpt_process_details 'SADABS, Bruker 2012'
_exptl_crystal_colour 'pale yellow'
_exptl_crystal_density_diffrn 1.845
_exptl_crystal_description planar
_exptl_crystal_F_000 320
_exptl_crystal_size_max 0.190
_exptl_crystal_size_mid 0.100
_exptl_crystal_size_min 0.040
_refine_diff_density_max 0.616
_refine_diff_density_min -0.489
_refine_diff_density_rms 0.091
_refine_ls_extinction_method none
_refine_ls_goodness_of_fit_ref 1.099
_refine_ls_hydrogen_treatment constr
_refine_ls_matrix_type full
_refine_ls_number_parameters 138
_refine_ls_number_reflns 2259
_refine_ls_number_restraints 0
_refine_ls_restrained_S_all 1.099
_refine_ls_R_factor_all 0.0219
_refine_ls_R_factor_gt 0.0207
_refine_ls_shift/su_max 0.001
_refine_ls_shift/su_mean 0.000
_refine_ls_structure_factor_coef Fsqd
_refine_ls_weighting_details 'w=1/[\s^2^(Fo^2^)+(0.0234P)^2^+0.9185P] where P=(Fo^2^+2Fc^2^)/3'
_refine_ls_weighting_scheme calc
_refine_ls_wR_factor_gt 0.0544
_refine_ls_wR_factor_ref 0.0551
_reflns_Friedel_coverage 0.000
_reflns_number_gt 2156
_reflns_number_total 2259
_reflns_threshold_expression 'I > 2\s(I)'
_cod_data_source_file om5b00860_si_003.cif
_cod_data_source_block shelx
_cod_database_code 4088117
_shelx_shelxl_version_number 2014/7
_shelx_space_group_comment
;
The symmetry employed for this shelxl refinement is uniquely defined
by the following loop, which should always be used as a source of
symmetry information in preference to the above space-group names.
They are only intended as comments.
;
_shelx_estimated_absorpt_t_min 0.725
_shelx_estimated_absorpt_t_max 0.931

loop_
_space_group_symop_operation_xyz
'x, y, z'
'-x, -y, -z'

loop_
_atom_site_label
_atom_site_type_symbol
_atom_site_fract_x
_atom_site_fract_y
_atom_site_fract_z
_atom_site_U_iso_or_equiv
_atom_site_adp_type
_atom_site_occupancy
_atom_site_site_symmetry_order
_atom_site_calc_flag
_atom_site_refinement_flags_posn
_atom_site_refinement_flags_adp
Pd1 Pd 0.47565(2) 0.81845(2) 0.46227(2) 0.01113(8) Uani 1 1 d . .
Cl1 Cl 0.20627(9) 0.73613(9) 0.60660(9) 0.02439(17) Uani 1 1 d . .
N3 N 0.4033(3) 1.0159(3) 0.2607(3) 0.0127(4) Uani 1 1 d . .
O2 O 1.0324(2) 0.7250(2) 0.1382(2) 0.0144(4) Uani 1 1 d . .
N2 N 0.7066(3) 0.9074(3) 0.3135(3) 0.0117(4) Uani 1 1 d . .
C1 C 0.5632(3) 0.6290(3) 0.6485(3) 0.0114(5) Uani 1 1 d . .
H1A H 0.5999 0.5290 0.6184 0.017 Uiso 1 1 calc R U
H1B H 0.4695 0.6113 0.7590 0.017 Uiso 1 1 calc R U
H1C H 0.6616 0.6570 0.6563 0.017 Uiso 1 1 calc R U
C2 C 0.2496(3) 1.0676(3) 0.2372(3) 0.0147(5) Uani 1 1 d . .
H2 H 0.1520 1.0197 0.3248 0.018 Uiso 1 1 calc R U
C3 C 0.9623(3) 0.6926(3) 0.3186(3) 0.0145(5) Uani 1 1 d . .
H3A H 1.0564 0.6455 0.3693 0.017 Uiso 1 1 calc R U
H3B H 0.8797 0.6131 0.3721 0.017 Uiso 1 1 calc R U
C12 C 1.1123(4) 0.5775(3) 0.0992(4) 0.0173(6) Uani 1 1 d . .
H12A H 1.2078 0.5256 0.1456 0.026 Uiso 1 1 calc R U
H12B H 1.1573 0.6028 -0.0252 0.026 Uiso 1 1 calc R U
H12C H 1.0265 0.5029 0.1504 0.026 Uiso 1 1 calc R U
C5 C 0.8704(3) 0.8521(3) 0.3506(4) 0.0155(5) Uani 1 1 d . .
H5A H 0.8464 0.8379 0.4716 0.019 Uiso 1 1 calc R U
H5B H 0.9471 0.9370 0.2778 0.019 Uiso 1 1 calc R U
C6 C 0.5407(3) 1.0877(3) 0.1370(3) 0.0128(5) Uani 1 1 d . .
C7 C 0.7029(3) 1.0258(3) 0.1763(3) 0.0135(5) Uani 1 1 d . .
H7 H 0.8045 1.0736 0.1000 0.016 Uiso 1 1 calc R U
C8 C 0.5281(3) 1.2095(3) -0.0134(4) 0.0164(6) Uani 1 1 d . .
H8 H 0.6269 1.2577 -0.0981 0.020 Uiso 1 1 calc R U
C9 C 0.3670(4) 1.2602(3) -0.0383(4) 0.0180(6) Uani 1 1 d . .
H9 H 0.3543 1.3421 -0.1411 0.022 Uiso 1 1 calc R U
C10 C 0.2271(3) 1.1886(3) 0.0898(4) 0.0170(6) Uani 1 1 d . .
H10 H 0.1158 1.2221 0.0770 0.020 Uiso 1 1 calc R U

loop_
_atom_site_aniso_label
_atom_site_aniso_U_11
_atom_site_aniso_U_22
_atom_site_aniso_U_33
_atom_site_aniso_U_23
_atom_site_aniso_U_13
_atom_site_aniso_U_12
Pd1 0.00971(11) 0.01144(12) 0.01013(11) -0.00247(8) -0.00195(8) -0.00217(7)
Cl1 0.0168(3) 0.0274(4) 0.0236(4) -0.0051(3) -0.0013(3) -0.0087(3)
N3 0.0116(10) 0.0139(11) 0.0132(11) -0.0059(9) -0.0033(9) -0.0021(8)
O2 0.0147(9) 0.0122(9) 0.0121(9) -0.0023(7) -0.0034(7) 0.0000(7)
N2 0.0080(10) 0.0137(11) 0.0148(11) -0.0082(9) -0.0017(8) -0.0017(8)
C1 0.0107(12) 0.0054(11) 0.0173(13) -0.0012(10) -0.0088(10) 0.0019(9)
C2 0.0106(12) 0.0163(13) 0.0188(14) -0.0089(11) -0.0054(11) 0.0008(10)
C3 0.0129(12) 0.0155(13) 0.0119(13) -0.0017(10) -0.0055(10) 0.0003(10)
C12 0.0172(13) 0.0157(14) 0.0182(14) -0.0055(11) -0.0069(11) 0.0002(10)
C5 0.0143(13) 0.0164(13) 0.0180(14) -0.0068(11) -0.0063(11) -0.0021(10)
C6 0.0132(12) 0.0113(12) 0.0143(13) -0.0064(10) -0.0031(10) -0.0016(10)
C7 0.0104(12) 0.0131(13) 0.0159(13) -0.0057(10) -0.0014(10) -0.0033(10)
C8 0.0180(13) 0.0141(13) 0.0157(13) -0.0050(10) -0.0033(11) -0.0037(10)
C9 0.0249(15) 0.0123(13) 0.0182(14) -0.0057(11) -0.0109(12) 0.0020(11)
C10 0.0155(13) 0.0183(14) 0.0234(15) -0.0129(11) -0.0105(11) 0.0037(11)

loop_
_atom_type_symbol
_atom_type_description
_atom_type_scat_dispersion_real
_atom_type_scat_dispersion_imag
_atom_type_scat_source
C C 0.0033 0.0016 'International Tables Vol C Tables 4.2.6.8 and 6.1.1.4'
N N 0.0061 0.0033 'International Tables Vol C Tables 4.2.6.8 and 6.1.1.4'
O O 0.0106 0.0060 'International Tables Vol C Tables 4.2.6.8 and 6.1.1.4'
Cl Cl 0.1484 0.1585 'International Tables Vol C Tables 4.2.6.8 and 6.1.1.4'
Pd Pd -0.9988 1.0072 'International Tables Vol C Tables 4.2.6.8 and 6.1.1.4'
H H 0.0000 0.0000 'International Tables Vol C Tables 4.2.6.8 and 6.1.1.4'

loop_
_geom_angle_atom_site_label_1
_geom_angle_atom_site_label_2
_geom_angle_atom_site_label_3
_geom_angle
N2 Pd1 C1 97.37(9)
N2 Pd1 N3 78.80(8)
C1 Pd1 N3 176.12(9)
N2 Pd1 Cl1 174.18(6)
C1 Pd1 Cl1 88.36(7)
N3 Pd1 Cl1 95.46(6)
C2 N3 C6 118.3(2)
C2 N3 Pd1 129.40(18)
C6 N3 Pd1 112.12(17)
C3 O2 C12 111.06(19)
C7 N2 C5 117.8(2)
C7 N2 Pd1 114.94(17)
C5 N2 Pd1 127.27(17)
Pd1 C1 H1A 109.5
Pd1 C1 H1B 109.5
H1A C1 H1B 109.5
Pd1 C1 H1C 109.5
H1A C1 H1C 109.5
H1B C1 H1C 109.5
N3 C2 C10 122.4(2)
N3 C2 H2 118.8
C10 C2 H2 118.8
O2 C3 C5 108.2(2)
O2 C3 H3A 110.1
C5 C3 H3A 110.1
O2 C3 H3B 110.1
C5 C3 H3B 110.1
H3A C3 H3B 108.4
O2 C12 H12A 109.5
O2 C12 H12B 109.5
H12A C12 H12B 109.5
O2 C12 H12C 109.5
H12A C12 H12C 109.5
H12B C12 H12C 109.5
N2 C5 C3 111.9(2)
N2 C5 H5A 109.2
C3 C5 H5A 109.2
N2 C5 H5B 109.2
C3 C5 H5B 109.2
H5A C5 H5B 107.9
N3 C6 C8 122.6(2)
N3 C6 C7 114.4(2)
C8 C6 C7 123.1(2)
N2 C7 C6 119.5(2)
N2 C7 H7 120.3
C6 C7 H7 120.3
C6 C8 C9 118.6(3)
C6 C8 H8 120.7
C9 C8 H8 120.7
C10 C9 C8 118.5(3)
C10 C9 H9 120.8
C8 C9 H9 120.8
C9 C10 C2 119.6(2)
C9 C10 H10 120.2
C2 C10 H10 120.2

loop_
_geom_bond_atom_site_label_1
_geom_bond_atom_site_label_2
_geom_bond_distance
Pd1 N2 2.054(2)
Pd1 C1 2.067(2)
Pd1 N3 2.129(2)
Pd1 Cl1 2.3020(7)
N3 C2 1.333(3)
N3 C6 1.353(3)
O2 C3 1.426(3)
O2 C12 1.427(3)
N2 C7 1.274(3)
N2 C5 1.469(3)
C1 H1A 0.9800
C1 H1B 0.9800
C1 H1C 0.9800
C2 C10 1.384(4)
C2 H2 0.9500
C3 C5 1.512(4)
C3 H3A 0.9900
C3 H3B 0.9900
C12 H12A 0.9800
C12 H12B 0.9800
C12 H12C 0.9800
C5 H5A 0.9900
C5 H5B 0.9900
C6 C8 1.382(4)
C6 C7 1.466(4)
C7 H7 0.9500
C8 C9 1.399(4)
C8 H8 0.9500
C9 C10 1.378(4)
C9 H9 0.9500
C10 H10 0.9500

loop_
_geom_torsion_atom_site_label_1
_geom_torsion_atom_site_label_2
_geom_torsion_atom_site_label_3
_geom_torsion_atom_site_label_4
_geom_torsion
C6 N3 C2 C10 1.6(4)
Pd1 N3 C2 C10 -173.42(19)
C12 O2 C3 C5 -176.5(2)
C7 N2 C5 C3 -104.9(3)
Pd1 N2 C5 C3 76.7(3)
O2 C3 C5 N2 72.8(3)
C2 N3 C6 C8 -1.4(4)
Pd1 N3 C6 C8 174.4(2)
C2 N3 C6 C7 178.4(2)
Pd1 N3 C6 C7 -5.8(3)
C5 N2 C7 C6 -178.3(2)
Pd1 N2 C7 C6 0.3(3)
N3 C6 C7 N2 3.9(4)
C8 C6 C7 N2 -176.3(3)
N3 C6 C8 C9 0.0(4)
C7 C6 C8 C9 -179.8(2)
C6 C8 C9 C10 1.2(4)
C8 C9 C10 C2 -1.1(4)
N3 C2 C10 C9 -0.3(4)
